data_7208041
loop_
_publ_author_name
'Zhang, Yanqiang'
'Parrish, Damon A.'
'Shreeve, Jean'ne M.'

_publ_section_title
;
 Synthesis and properties of 3,4,5-trinitropyrazole-1-ol and its energetic
 salts
;
_journal_issue 25
_journal_name_full 'Journal of Materials Chemistry'
_journal_page_first 12659
_journal_paper_doi 10.1039/c2jm31535a
_journal_volume 22
_journal_year 2012
_chemical_formula_moiety 'N1 H4 1+, C3 N5 O7 1-, C4 H8 O2'
_chemical_formula_sum 'C7 H12 N6 O9'
_chemical_formula_weight 324.23
_chemical_name_systematic
;
ammonium 3,4,5-trinitro-1H-pyrazol-1-olate ethyl acetate
;
_space_group_IT_number 2
_symmetry_cell_setting triclinic
_symmetry_space_group_name_Hall '-P 1'
_symmetry_space_group_name_H-M 'P -1'
_atom_sites_solution_hydrogens geom
_atom_sites_solution_primary direct
_atom_sites_solution_secondary difmap
_audit_creation_date 2011-05-10
_audit_creation_method 'from SHELXTL CIF, local template and enCIFer'
_cell_angle_alpha 80.849(5)
_cell_angle_beta 84.181(5)
_cell_angle_gamma 78.460(6)
_cell_formula_units_Z 2
_cell_length_a 4.9047(19)
_cell_length_b 10.001(4)
_cell_length_c 14.952(6)
_cell_measurement_temperature 296(2)
_cell_volume 707.6(5)
_computing_cell_refinement 'Bruker APEX2 v2010.3-0 (Bruker, 2009)'
_computing_data_collection 'Bruker APEX2 v2010.3-0 (Bruker, 2009)'
_computing_data_reduction
;
Bruker SAINT v7.68A (Bruker, 2009), Bruker XPREP v2008/2 (Bruker, 2008)
;
_computing_molecular_graphics 'Bruker SHELXTL v2008/4 (Bruker, 2008)'
_computing_publication_material 'Bruker SHELXTL v2008/4 (Bruker, 2008)'
_computing_structure_refinement 'Bruker SHELXTL v2008/4 (Bruker, 2008)'
_computing_structure_solution 'Bruker SHELXTL v2008/4 (Bruker, 2008)'
_diffrn_ambient_temperature 296(2)
_diffrn_measured_fraction_theta_full 0.981
_diffrn_measured_fraction_theta_max 0.981
_diffrn_measurement_device_type 'Bruker SMART APEX II CCD'
_diffrn_measurement_method '\w scans'
_diffrn_radiation_monochromator graphite
_diffrn_radiation_source 'fine focus sealed tube'
_diffrn_radiation_type MoK\a
_diffrn_radiation_wavelength 0.71073
_diffrn_reflns_av_R_equivalents 0.0178
_diffrn_reflns_av_sigmaI/netI 0.0224
_diffrn_reflns_limit_h_max 6
_diffrn_reflns_limit_h_min -6
_diffrn_reflns_limit_k_max 12
_diffrn_reflns_limit_k_min -12
_diffrn_reflns_limit_l_max 18
_diffrn_reflns_limit_l_min -18
_diffrn_reflns_number 6393
_diffrn_reflns_theta_full 26.46
_diffrn_reflns_theta_max 26.46
_diffrn_reflns_theta_min 2.10
_exptl_absorpt_coefficient_mu 0.141
_exptl_absorpt_correction_T_max 0.9643
_exptl_absorpt_correction_T_min 0.8993
_exptl_absorpt_correction_type multi-scan
_exptl_absorpt_process_details 'SADABS v2008/1 (Bruker, 2008)'
_exptl_crystal_colour yellow
_exptl_crystal_density_diffrn 1.522
_exptl_crystal_density_method 'not measured'
_exptl_crystal_description irregular
_exptl_crystal_F_000 336
_exptl_crystal_size_max 0.77
_exptl_crystal_size_mid 0.56
_exptl_crystal_size_min 0.26
_refine_diff_density_max 0.229
_refine_diff_density_min -0.219
_refine_diff_density_rms 0.044
_refine_ls_extinction_method none
_refine_ls_goodness_of_fit_ref 1.056
_refine_ls_hydrogen_treatment mixed
_refine_ls_matrix_type full
_refine_ls_number_parameters 213
_refine_ls_number_reflns 2863
_refine_ls_number_restraints 0
_refine_ls_restrained_S_all 1.056
_refine_ls_R_factor_all 0.0528
_refine_ls_R_factor_gt 0.0441
_refine_ls_shift/su_max 0.000
_refine_ls_shift/su_mean 0.000
_refine_ls_structure_factor_coef Fsqd
_refine_ls_weighting_details 'calc w=1/[\s^2^(Fo^2^)+(0.0651P)^2^+0.1589P] where P=(Fo^2^+2Fc^2^)/3'
_refine_ls_weighting_scheme calc
_refine_ls_wR_factor_gt 0.1178
_refine_ls_wR_factor_ref 0.1243
_reflns_number_gt 2354
_reflns_number_total 2863
_reflns_threshold_expression I>2\s(I)
_cod_duplicate_entry 7208039
_cod_data_source_file c2jm31535a.txt
_cod_data_source_block shrv162
_cod_depositor_comments
;
The following automatic conversions were performed:

'_symmetry_cell_setting' value 'Triclinic' changed to 'triclinic'
according to /home/saulius/struct/CIF-dictionaries/cif_core.dic
dictionary named 'cif_core.dic' version 2.4.1 from 2010-06-29.

Automatic conversion script
Id: cif_fix_values 1715 2011-07-08 13:25:40Z adriana 
;
_cod_original_sg_symbol_H-M P-1
_cod_database_code 7208041

loop_
_symmetry_equiv_pos_as_xyz
'x, y, z'
'-x, -y, -z'

loop_
_atom_site_label
_atom_site_type_symbol
_atom_site_fract_x
_atom_site_fract_y
_atom_site_fract_z
_atom_site_U_iso_or_equiv
_atom_site_adp_type
_atom_site_occupancy
_atom_site_symmetry_multiplicity
_atom_site_calc_flag
_atom_site_refinement_flags
N1 N 0.7000(3) 0.76039(13) 0.92775(8) 0.0357(3) Uani 1 1 d .
N2 N 0.4851(3) 0.86003(13) 0.94333(9) 0.0391(3) Uani 1 1 d .
C3 C 0.5163(3) 0.96507(16) 0.87679(10) 0.0367(3) Uani 1 1 d .
C4 C 0.7451(3) 0.93374(16) 0.81847(10) 0.0364(3) Uani 1 1 d .
C5 C 0.8641(3) 0.79998(16) 0.85240(10) 0.0366(3) Uani 1 1 d .
O6 O 0.7359(3) 0.64388(11) 0.98165(8) 0.0439(3) Uani 1 1 d .
N7 N 0.3287(3) 1.09505(14) 0.87766(9) 0.0431(3) Uani 1 1 d .
O8 O 0.1111(3) 1.09867(14) 0.92564(10) 0.0570(4) Uani 1 1 d .
O9 O 0.4019(3) 1.19498(13) 0.83013(9) 0.0583(4) Uani 1 1 d .
N10 N 0.8322(3) 1.01786(15) 0.73566(9) 0.0449(4) Uani 1 1 d .
O11 O 0.6953(4) 1.03052(19) 0.67165(9) 0.0758(5) Uani 1 1 d .
O12 O 1.0278(4) 1.0720(2) 0.73560(11) 0.0972(7) Uani 1 1 d .
N13 N 1.1129(3) 0.71563(16) 0.82024(10) 0.0470(4) Uani 1 1 d .
O14 O 1.2241(3) 0.76432(18) 0.74905(11) 0.0772(5) Uani 1 1 d .
O15 O 1.2026(3) 0.60467(15) 0.86444(11) 0.0676(4) Uani 1 1 d .
O16 O 0.2020(4) 0.4713(2) 1.27933(11) 0.0833(5) Uani 1 1 d .
C17 C 0.3210(5) 0.4787(2) 1.34418(14) 0.0650(6) Uani 1 1 d .
O18 O 0.3296(4) 0.38639(18) 1.41779(10) 0.0821(5) Uani 1 1 d .
C19 C 0.1939(9) 0.2698(4) 1.4174(2) 0.1154(13) Uani 1 1 d .
H19A H 0.0004 0.3030 1.4042 0.138 Uiso 1 1 calc R
H19B H 0.2850 0.2166 1.3702 0.138 Uiso 1 1 calc R
C20 C 0.2070(12) 0.1858(5) 1.5014(3) 0.157(2) Uani 1 1 d .
H20A H 0.1058 0.1130 1.5015 0.235 Uiso 1 1 calc R
H20B H 0.1258 0.2398 1.5484 0.235 Uiso 1 1 calc R
H20C H 0.3982 0.1470 1.5121 0.235 Uiso 1 1 calc R
C21 C 0.4801(8) 0.5873(3) 1.3514(2) 0.1010(10) Uani 1 1 d .
H21A H 0.3599 0.6760 1.3424 0.151 Uiso 1 1 calc R
H21B H 0.6333 0.5842 1.3059 0.151 Uiso 1 1 calc R
H21C H 0.5503 0.5721 1.4105 0.151 Uiso 1 1 calc R
N22 N 0.2305(4) 0.60718(17) 1.09505(11) 0.0449(4) Uani 1 1 d .
H22A H 0.227(5) 0.580(2) 1.1596(17) 0.067 Uiso 1 1 d .
H22B H 0.391(6) 0.633(2) 1.0656(16) 0.067 Uiso 1 1 d .
H22C H 0.183(5) 0.544(3) 1.0712(16) 0.067 Uiso 1 1 d .
H22D H 0.106(6) 0.671(3) 1.0892(16) 0.067 Uiso 1 1 d .

loop_
_atom_site_aniso_label
_atom_site_aniso_U_11
_atom_site_aniso_U_22
_atom_site_aniso_U_33
_atom_site_aniso_U_23
_atom_site_aniso_U_13
_atom_site_aniso_U_12
N1 0.0385(7) 0.0306(6) 0.0364(6) 0.0010(5) -0.0033(5) -0.0071(5)
N2 0.0414(7) 0.0324(7) 0.0407(7) -0.0004(5) 0.0010(6) -0.0057(6)
C3 0.0401(8) 0.0305(8) 0.0380(8) 0.0005(6) -0.0046(6) -0.0061(6)
C4 0.0380(8) 0.0361(8) 0.0347(7) 0.0027(6) -0.0056(6) -0.0108(6)
C5 0.0369(8) 0.0359(8) 0.0358(8) -0.0010(6) -0.0026(6) -0.0071(6)
O6 0.0518(7) 0.0304(6) 0.0445(6) 0.0082(5) -0.0028(5) -0.0068(5)
N7 0.0499(8) 0.0324(7) 0.0443(7) -0.0011(6) -0.0048(6) -0.0045(6)
O8 0.0509(8) 0.0478(7) 0.0633(8) -0.0041(6) 0.0079(6) 0.0031(6)
O9 0.0745(9) 0.0329(6) 0.0626(8) 0.0048(6) -0.0003(7) -0.0096(6)
N10 0.0487(8) 0.0458(8) 0.0379(7) 0.0056(6) -0.0029(6) -0.0126(7)
O11 0.0918(12) 0.0949(12) 0.0442(7) 0.0153(7) -0.0224(8) -0.0371(10)
O12 0.0968(13) 0.1392(17) 0.0677(10) 0.0377(10) -0.0224(9) -0.0837(13)
N13 0.0390(8) 0.0490(9) 0.0486(8) -0.0019(7) 0.0014(6) -0.0044(7)
O14 0.0600(9) 0.0834(11) 0.0673(9) 0.0111(8) 0.0237(7) 0.0053(8)
O15 0.0568(8) 0.0520(8) 0.0764(10) 0.0093(7) 0.0048(7) 0.0126(7)
O16 0.0773(11) 0.1070(14) 0.0534(9) 0.0182(9) -0.0066(8) -0.0108(10)
C17 0.0682(14) 0.0653(13) 0.0501(11) 0.0097(10) 0.0039(10) -0.0035(11)
O18 0.1270(15) 0.0724(11) 0.0503(8) 0.0157(7) -0.0195(9) -0.0395(11)
C19 0.179(4) 0.107(2) 0.0783(18) 0.0220(16) -0.033(2) -0.085(3)
C20 0.255(6) 0.126(3) 0.108(3) 0.031(2) -0.024(3) -0.113(4)
C21 0.135(3) 0.0740(18) 0.0881(19) 0.0179(15) -0.0042(18) -0.0317(19)
N22 0.0451(9) 0.0413(8) 0.0448(8) -0.0007(7) -0.0026(7) -0.0046(7)

loop_
_atom_type_symbol
_atom_type_description
_atom_type_scat_dispersion_real
_atom_type_scat_dispersion_imag
_atom_type_scat_source
C C 0.0033 0.0016 'International Tables Vol C Tables 4.2.6.8 and 6.1.1.4'
H H 0.0000 0.0000 'International Tables Vol C Tables 4.2.6.8 and 6.1.1.4'
N N 0.0061 0.0033 'International Tables Vol C Tables 4.2.6.8 and 6.1.1.4'
O O 0.0106 0.0060 'International Tables Vol C Tables 4.2.6.8 and 6.1.1.4'

loop_
_geom_angle_atom_site_label_1
_geom_angle_atom_site_label_2
_geom_angle_atom_site_label_3
_geom_angle
O6 N1 N2 120.53(13)
O6 N1 C5 128.05(13)
N2 N1 C5 111.41(13)
N1 N2 C3 104.69(13)
N2 C3 C4 112.80(14)
N2 C3 N7 119.31(14)
C4 C3 N7 127.73(14)
C3 C4 C5 104.11(13)
C3 C4 N10 127.90(15)
C5 C4 N10 127.85(15)
N1 C5 C4 106.98(14)
N1 C5 N13 124.06(14)
C4 C5 N13 128.93(14)
O8 N7 O9 124.85(15)
O8 N7 C3 118.41(14)
O9 N7 C3 116.74(15)
O12 N10 O11 123.93(16)
O12 N10 C4 119.14(14)
O11 N10 C4 116.91(14)
O14 N13 O15 124.92(16)
O14 N13 C5 115.20(15)
O15 N13 C5 119.86(15)
O16 C17 O18 122.8(2)
O16 C17 C21 125.4(2)
O18 C17 C21 111.8(2)
C17 O18 C19 117.3(2)
C20 C19 O18 110.5(3)
C20 C19 H19A 109.6
O18 C19 H19A 109.6
C20 C19 H19B 109.6
O18 C19 H19B 109.6
H19A C19 H19B 108.1
C19 C20 H20A 109.5
C19 C20 H20B 109.5
H20A C20 H20B 109.5
C19 C20 H20C 109.5
H20A C20 H20C 109.5
H20B C20 H20C 109.5
C17 C21 H21A 109.5
C17 C21 H21B 109.5
H21A C21 H21B 109.5
C17 C21 H21C 109.5
H21A C21 H21C 109.5
H21B C21 H21C 109.5
H22A N22 H22B 118(2)
H22A N22 H22C 108(2)
H22B N22 H22C 112(2)
H22A N22 H22D 103(2)
H22B N22 H22D 109(2)
H22C N22 H22D 106(2)

loop_
_geom_bond_atom_site_label_1
_geom_bond_atom_site_label_2
_geom_bond_distance
N1 O6 1.2985(17)
N1 N2 1.327(2)
N1 C5 1.370(2)
N2 C3 1.348(2)
C3 C4 1.366(2)
C3 N7 1.436(2)
C4 C5 1.385(2)
C4 N10 1.459(2)
C5 N13 1.425(2)
N7 O8 1.222(2)
N7 O9 1.2241(19)
N10 O12 1.192(2)
N10 O11 1.200(2)
N13 O14 1.221(2)
N13 O15 1.222(2)
O16 C17 1.200(3)
C17 O18 1.317(2)
C17 C21 1.481(4)
O18 C19 1.455(3)
C19 C20 1.395(4)
C19 H19A 0.9700
C19 H19B 0.9700
C20 H20A 0.9600
C20 H20B 0.9600
C20 H20C 0.9600
C21 H21A 0.9600
C21 H21B 0.9600
C21 H21C 0.9600
N22 H22A 0.96(3)
N22 H22B 0.93(3)
N22 H22C 0.86(3)
N22 H22D 0.79(3)

loop_
_geom_hbond_atom_site_label_D
_geom_hbond_atom_site_label_H
_geom_hbond_atom_site_label_A
_geom_hbond_distance_DH
_geom_hbond_distance_HA
_geom_hbond_distance_DA
_geom_hbond_angle_DHA
_geom_hbond_site_symmetry_A
N22 H22A O16 0.96(3) 1.95(3) 2.875(2) 162(2) .
N22 H22B O6 0.93(3) 2.01(3) 2.910(2) 163(2) .
N22 H22C O6 0.86(3) 2.10(3) 2.891(2) 153(2) 2_667

loop_
_geom_torsion_atom_site_label_1
_geom_torsion_atom_site_label_2
_geom_torsion_atom_site_label_3
_geom_torsion_atom_site_label_4
_geom_torsion
O6 N1 N2 C3 178.49(13)
C5 N1 N2 C3 -0.58(17)
N1 N2 C3 C4 0.73(18)
N1 N2 C3 N7 -175.01(13)
N2 C3 C4 C5 -0.58(18)
N7 C3 C4 C5 174.72(15)
N2 C3 C4 N10 175.26(14)
N7 C3 C4 N10 -9.4(3)
O6 N1 C5 C4 -178.74(14)
N2 N1 C5 C4 0.25(17)
O6 N1 C5 N13 -0.4(2)
N2 N1 C5 N13 178.54(14)
C3 C4 C5 N1 0.20(17)
N10 C4 C5 N1 -175.65(14)
C3 C4 C5 N13 -177.99(16)
N10 C4 C5 N13 6.2(3)
N2 C3 N7 O8 -16.2(2)
C4 C3 N7 O8 168.75(16)
N2 C3 N7 O9 163.17(15)
C4 C3 N7 O9 -11.9(2)
C3 C4 N10 O12 106.7(2)
C5 C4 N10 O12 -78.4(3)
C3 C4 N10 O11 -71.7(2)
C5 C4 N10 O11 103.2(2)
N1 C5 N13 O14 175.86(16)
C4 C5 N13 O14 -6.2(3)
N1 C5 N13 O15 -5.6(3)
C4 C5 N13 O15 172.28(17)
O16 C17 O18 C19 1.7(4)
C21 C17 O18 C19 -176.7(3)
C17 O18 C19 C20 -176.6(4)
